data_2207817
loop_
_publ_author_name
'Rozycka-Sokolowska, Ewa'
'Girek, Tomasz'
'Marciniak, Bernard'
'Pavlyuk, Volodymyr'

_publ_section_title
;
 1-(<i>N</i>,<i>N</i>-Diethylamino)-2,3-diphenylcyclopropenylium
 tetrafluoroborate
;
_journal_coeditor_code KP6073
_journal_issue 1
_journal_name_full 'Acta Crystallographica Section E'
_journal_page_first o274
_journal_page_last o275
_journal_paper_doi 10.1107/S1600536805041814
_journal_volume 62
_journal_year 2006
_chemical_formula_iupac 'C19 H20 N +, B F4 -'
_chemical_formula_moiety 'C19 H20 N +, B F4 -'
_chemical_formula_sum 'C19 H20 B F4 N'
_chemical_formula_weight 349.17
_chemical_name_systematic
;
1-(N,N-Diethylamino)-2,3-diphenylcyclopropenylium tetrafluoroborate
;
_space_group_IT_number 14
_symmetry_cell_setting monoclinic
_symmetry_space_group_name_Hall '-P 2ybc'
_symmetry_space_group_name_H-M 'P 1 21/c 1'
_atom_sites_solution_hydrogens geom
_atom_sites_solution_primary direct
_atom_sites_solution_secondary difmap
_audit_creation_method SHELXL-97
_cell_angle_alpha 90.00
_cell_angle_beta 121.19(3)
_cell_angle_gamma 90.00
_cell_formula_units_Z 4
_cell_length_a 14.216(3)
_cell_length_b 8.004(2)
_cell_length_c 18.5010(10)
_cell_measurement_reflns_used 30
_cell_measurement_temperature 293(2)
_cell_measurement_theta_max 15
_cell_measurement_theta_min 5
_cell_volume 1800.8(8)
_computing_cell_refinement 'DARCH Package'
_computing_data_collection 'DARCH Package (Burevestnik, 1991)'
_computing_data_reduction 'DARCH Package'
_computing_molecular_graphics 'ORTEP-3 (Farrugia,1997)'
_computing_publication_material SHELXL97
_computing_structure_refinement 'SHELXL97 (Sheldrick, 1997)'
_computing_structure_solution 'SHELXS97 (Sheldrick, 1990)'
_diffrn_ambient_temperature 293(2)
_diffrn_measured_fraction_theta_full 1.000
_diffrn_measured_fraction_theta_max 1.000
_diffrn_measurement_device_type DARCH-1
_diffrn_measurement_method 'w-2theta scan'
_diffrn_radiation_monochromator graphite
_diffrn_radiation_source 'BSW x-ray tube'
_diffrn_radiation_type MoK\a
_diffrn_radiation_wavelength 0.71069
_diffrn_reflns_av_R_equivalents 0.0000
_diffrn_reflns_av_sigmaI/netI 0.0248
_diffrn_reflns_limit_h_max 15
_diffrn_reflns_limit_h_min -18
_diffrn_reflns_limit_k_max 10
_diffrn_reflns_limit_k_min 0
_diffrn_reflns_limit_l_max 23
_diffrn_reflns_limit_l_min 0
_diffrn_reflns_number 4116
_diffrn_reflns_theta_full 27.45
_diffrn_reflns_theta_max 27.45
_diffrn_reflns_theta_min 1.67
_diffrn_standards_decay_% 2.5
_diffrn_standards_interval_count 100
_diffrn_standards_number 3
_exptl_absorpt_coefficient_mu 0.103
_exptl_absorpt_correction_T_max .997
_exptl_absorpt_correction_T_min .979
_exptl_absorpt_correction_type refdelf
_exptl_absorpt_process_details '(DIFABS; Walker & Stuart,1983)'
_exptl_crystal_colour colourless
_exptl_crystal_density_diffrn 1.288
_exptl_crystal_density_method 'not measured'
_exptl_crystal_description tabular
_exptl_crystal_F_000 728
_exptl_crystal_size_max 0.50
_exptl_crystal_size_mid 0.34
_exptl_crystal_size_min 0.08
_refine_diff_density_max 0.111
_refine_diff_density_min -0.134
_refine_ls_extinction_method none
_refine_ls_goodness_of_fit_ref 0.805
_refine_ls_hydrogen_treatment constr
_refine_ls_matrix_type full
_refine_ls_number_parameters 231
_refine_ls_number_reflns 4116
_refine_ls_number_restraints 0
_refine_ls_restrained_S_all 0.805
_refine_ls_R_factor_all 0.0671
_refine_ls_R_factor_gt 0.0378
_refine_ls_shift/su_max 0.000
_refine_ls_shift/su_mean 0.000
_refine_ls_structure_factor_coef Fsqd
_refine_ls_weighting_details 'calc w = 1/[\s^2^(Fo^2^)+(0.0553P)^2^] where P = (Fo^2^+2Fc^2^)/3'
_refine_ls_weighting_scheme calc
_refine_ls_wR_factor_gt 0.1048
_refine_ls_wR_factor_ref 0.1209
_reflns_number_gt 2076
_reflns_number_total 4116
_reflns_threshold_expression I>2\s(I)
_cod_data_source_file kp6073.cif
_cod_data_source_block I
_cod_original_cell_volume 1800.9(8)
_cod_original_sg_symbol_H-M 'P 21/c'
_cod_database_code 2207817
_cod_database_fobs_code 2207817

loop_
_symmetry_equiv_pos_as_xyz
'x, y, z'
'-x, y+1/2, -z+1/2'
'-x, -y, -z'
'x, -y-1/2, z-1/2'

loop_
_atom_site_label
_atom_site_fract_x
_atom_site_fract_y
_atom_site_fract_z
_atom_site_U_iso_or_equiv
_atom_site_adp_type
_atom_site_calc_flag
_atom_site_refinement_flags
_atom_site_occupancy
_atom_site_type_symbol
N1 0.30027(10) -0.01960(16) 0.09064(8) 0.0956(3) Uani d . 1 N
F1 0.29763(11) 0.42283(19) 0.10553(8) 0.1647(5) Uani d . 1 F
F2 0.23338(12) 0.58715(16) 0.16939(9) 0.1581(5) Uani d . 1 F
F3 0.15700(11) 0.34008(18) 0.11690(9) 0.1723(6) Uani d . 1 F
F4 0.32390(12) 0.35936(18) 0.23299(9) 0.1663(5) Uani d . 1 F
B1 0.2528(2) 0.4276(3) 0.15461(18) 0.1312(7) Uani d . 1 B
C1 0.38796(12) 0.15154(17) 0.02016(9) 0.0902(4) Uani d . 1 C
C2 0.27902(12) 0.17673(18) -0.02842(9) 0.0910(4) Uani d . 1 C
C3 0.31844(12) 0.07670(18) 0.04246(9) 0.0906(4) Uani d . 1 C
C4 0.39081(14) -0.1018(2) 0.16554(10) 0.1054(5) Uani d . 1 C
H4A 0.4552 -0.1043 0.1603 0.156(4) Uiso calc R 1 H
H4B 0.3702 -0.2163 0.1677 0.156(4) Uiso calc R 1 H
C5 0.41936(16) -0.0166(3) 0.24561(11) 0.1329(6) Uani d . 1 C
H5A 0.4390 0.0974 0.2437 0.170(3) Uiso calc R 1 H
H5B 0.4803 -0.0727 0.2922 0.170(3) Uiso calc R 1 H
H5C 0.3572 -0.0192 0.2528 0.170(3) Uiso calc R 1 H
C6 0.18597(13) -0.0468(2) 0.07090(11) 0.1075(5) Uani d . 1 C
H6A 0.1884 -0.0962 0.1197 0.156(4) Uiso calc R 1 H
H6B 0.1494 0.0605 0.0603 0.156(4) Uiso calc R 1 H
C7 0.12173(14) -0.1547(3) -0.00214(12) 0.1311(7) Uani d . 1 C
H7A 0.1124 -0.1012 -0.0519 0.170(3) Uiso calc R 1 H
H7B 0.0510 -0.1750 -0.0090 0.170(3) Uiso calc R 1 H
H7C 0.1595 -0.2589 0.0064 0.170(3) Uiso calc R 1 H
C8 0.49724(12) 0.19413(17) 0.03963(9) 0.0884(4) Uani d . 1 C
C9 0.58897(13) 0.1518(2) 0.11714(10) 0.1013(4) Uani d . 1 C
H9 0.5807 0.0869 0.1552 0.144(2) Uiso calc R 1 H
C10 0.69187(14) 0.2058(2) 0.13773(12) 0.1121(5) Uani d . 1 C
H10 0.7528 0.1788 0.1900 0.144(2) Uiso calc R 1 H
C11 0.70464(15) 0.2987(2) 0.08153(13) 0.1119(5) Uani d . 1 C
H11 0.7744 0.3349 0.0959 0.144(2) Uiso calc R 1 H
C12 0.61567(17) 0.3394(2) 0.00420(13) 0.1137(5) Uani d . 1 C
H12 0.6250 0.4015 -0.0341 0.144(2) Uiso calc R 1 H
C13 0.51191(14) 0.2872(2) -0.01647(11) 0.1025(4) Uani d . 1 C
H13 0.4514 0.3153 -0.0688 0.144(2) Uiso calc R 1 H
C14 0.18897(11) 0.26034(19) -0.10059(9) 0.0895(4) Uani d . 1 C
C15 0.19179(13) 0.2839(2) -0.17372(9) 0.0998(4) Uani d . 1 C
H15 0.2515 0.2459 -0.1767 0.144(2) Uiso calc R 1 H
C16 0.10669(15) 0.3629(2) -0.24119(11) 0.1141(5) Uani d . 1 C
H16 0.1077 0.3764 -0.2907 0.144(2) Uiso calc R 1 H
C17 0.02026(15) 0.4222(2) -0.23651(11) 0.1211(6) Uani d . 1 C
H17 -0.0369 0.4768 -0.2829 0.144(2) Uiso calc R 1 H
C18 0.01606(14) 0.4031(2) -0.16545(12) 0.1192(6) Uani d . 1 C
H18 -0.0428 0.4462 -0.1628 0.144(2) Uiso calc R 1 H
C19 0.09981(13) 0.3190(2) -0.09676(10) 0.1049(5) Uani d . 1 C
H19 0.0963 0.3021 -0.0485 0.144(2) Uiso calc R 1 H

loop_
_atom_site_aniso_label
_atom_site_aniso_U_11
_atom_site_aniso_U_22
_atom_site_aniso_U_33
_atom_site_aniso_U_12
_atom_site_aniso_U_13
_atom_site_aniso_U_23
N1 0.0873(7) 0.1041(8) 0.0976(8) -0.0010(6) 0.0494(6) 0.0060(6)
F1 0.1708(11) 0.2200(14) 0.1524(10) -0.0298(10) 0.1184(9) -0.0280(9)
F2 0.1905(12) 0.1177(8) 0.1863(12) -0.0036(8) 0.1117(10) -0.0107(8)
F3 0.1585(11) 0.1870(12) 0.1892(13) -0.0661(9) 0.1026(10) -0.0508(10)
F4 0.1741(11) 0.1873(12) 0.1388(10) 0.0247(9) 0.0820(9) 0.0215(9)
B1 0.1379(19) 0.1298(19) 0.1359(19) -0.0120(16) 0.0780(17) -0.0004(15)
C1 0.0983(10) 0.0870(8) 0.0908(9) -0.0028(7) 0.0528(8) -0.0039(7)
C2 0.0899(9) 0.0954(9) 0.0923(9) -0.0054(7) 0.0505(8) -0.0089(7)
C3 0.0909(9) 0.0934(9) 0.0901(9) -0.0009(7) 0.0488(7) 0.0002(7)
C4 0.1013(10) 0.1062(11) 0.1076(11) 0.0026(8) 0.0534(9) 0.0159(9)
C5 0.1291(15) 0.1427(15) 0.1110(13) 0.0035(12) 0.0509(11) 0.0077(12)
C6 0.0964(10) 0.1135(12) 0.1198(12) -0.0030(9) 0.0611(9) 0.0042(10)
C7 0.0925(11) 0.1751(19) 0.1237(14) -0.0114(11) 0.0547(10) -0.0070(13)
C8 0.0923(9) 0.0832(8) 0.0955(9) -0.0022(7) 0.0527(8) -0.0048(7)
C9 0.0948(10) 0.1100(11) 0.0989(10) -0.0041(8) 0.0501(8) 0.0004(8)
C10 0.0918(10) 0.1287(13) 0.1088(11) -0.0003(9) 0.0470(9) -0.0045(10)
C11 0.0996(11) 0.1136(12) 0.1355(15) -0.0104(9) 0.0699(11) -0.0147(11)
C12 0.1349(15) 0.1004(11) 0.1356(14) -0.0105(10) 0.0911(13) -0.0017(10)
C13 0.1019(10) 0.1087(10) 0.1026(10) 0.0021(8) 0.0570(9) 0.0018(8)
C14 0.0808(8) 0.1007(9) 0.0835(8) 0.0011(7) 0.0401(7) 0.0013(7)
C15 0.0926(9) 0.1095(11) 0.0957(10) 0.0058(8) 0.0477(8) 0.0013(8)
C16 0.1145(12) 0.1331(14) 0.0909(10) 0.0092(10) 0.0505(10) 0.0074(9)
C17 0.1073(12) 0.1378(15) 0.0960(11) 0.0217(11) 0.0369(9) 0.0171(10)
C18 0.0968(11) 0.1390(14) 0.1181(13) 0.0242(10) 0.0531(10) 0.0061(11)
C19 0.0997(10) 0.1253(12) 0.0941(10) 0.0051(9) 0.0533(9) 0.0011(9)

loop_
_atom_type_symbol
_atom_type_description
_atom_type_scat_dispersion_real
_atom_type_scat_dispersion_imag
_atom_type_scat_source
C C 0.0033 0.0000 'International Tables Vol C Tables 4.2.6.8 and 6.1.1.4'
H H 0.0000 0.0000 'International Tables Vol C Tables 4.2.6.8 and 6.1.1.4'
B B 0.0013 0.0000 'International Tables Vol C Tables 4.2.6.8 and 6.1.1.4'
N N 0.0061 0.0000 'International Tables Vol C Tables 4.2.6.8 and 6.1.1.4'
F F 0.0171 0.0000 'International Tables Vol C Tables 4.2.6.8 and 6.1.1.4'

loop_
_geom_angle_atom_site_label_1
_geom_angle_atom_site_label_2
_geom_angle_atom_site_label_3
_geom_angle_site_symmetry_1
_geom_angle_site_symmetry_3
_geom_angle
C3 N1 C4 . . 121.53(13)
C3 N1 C6 . . 119.89(13)
C4 N1 C6 . . 118.57(13)
F3 F3 B1 1 . 0(10)
F1 B1 F3 . 1 109.6(2)
F1 B1 F3 . . 109.6(2)
F3 B1 F3 1 . 0.00(16)
F1 B1 F2 . . 112.0(2)
F3 B1 F2 1 . 109.4(2)
F3 B1 F2 . . 109.4(2)
F1 B1 F4 . . 110.5(2)
F3 B1 F4 1 . 109.2(2)
F3 B1 F4 . . 109.2(2)
F2 B1 F4 . . 105.9(2)
C2 C1 C3 . . 60.82(11)
C2 C1 C8 . . 148.32(14)
C3 C1 C8 . . 150.25(14)
C1 C2 C3 . . 61.20(11)
C1 C2 C14 . . 148.01(14)
C3 C2 C14 . . 150.67(14)
N1 C3 C2 . . 149.92(15)
N1 C3 C1 . . 152.04(15)
C2 C3 C1 . . 57.99(10)
N1 C4 C5 . . 112.87(15)
N1 C4 H4A . . 109.0
C5 C4 H4A . . 109.0
N1 C4 H4B . . 109.0
C5 C4 H4B . . 109.0
H4A C4 H4B . . 107.8
C4 C5 H5A . . 109.5
C4 C5 H5B . . 109.5
H5A C5 H5B . . 109.5
C4 C5 H5C . . 109.5
H5A C5 H5C . . 109.5
H5B C5 H5C . . 109.5
C7 C6 N1 . . 113.26(14)
C7 C6 H6A . . 108.9
N1 C6 H6A . . 108.9
C7 C6 H6B . . 108.9
N1 C6 H6B . . 108.9
H6A C6 H6B . . 107.7
C6 C7 H7A . . 109.5
C6 C7 H7B . . 109.5
H7A C7 H7B . . 109.5
C6 C7 H7C . . 109.5
H7A C7 H7C . . 109.5
H7B C7 H7C . . 109.5
C13 C8 C9 . . 118.76(14)
C13 C8 C1 . . 120.22(14)
C9 C8 C1 . . 120.90(14)
C10 C9 C8 . . 120.25(16)
C10 C9 H9 . . 119.9
C8 C9 H9 . . 119.9
C11 C10 C9 . . 120.11(17)
C11 C10 H10 . . 119.9
C9 C10 H10 . . 119.9
C10 C11 C12 . . 120.64(17)
C10 C11 H11 . . 119.7
C12 C11 H11 . . 119.7
C11 C12 C13 . . 119.52(17)
C11 C12 H12 . . 120.2
C13 C12 H12 . . 120.2
C8 C13 C12 . . 120.71(16)
C8 C13 H13 . . 119.6
C12 C13 H13 . . 119.6
C15 C14 C19 . . 119.50(14)
C15 C14 C2 . . 120.24(13)
C19 C14 C2 . . 120.26(13)
C16 C15 C14 . . 119.74(15)
C16 C15 H15 . . 120.1
C14 C15 H15 . . 120.1
C17 C16 C15 . . 120.39(17)
C17 C16 H16 . . 119.8
C15 C16 H16 . . 119.8
C18 C17 C16 . . 121.13(17)
C18 C17 H17 . . 119.4
C16 C17 H17 . . 119.4
C17 C18 C19 . . 119.76(17)
C17 C18 H18 . . 120.1
C19 C18 H18 . . 120.1
C18 C19 C14 . . 119.44(15)
C18 C19 H19 . . 120.3
C14 C19 H19 . . 120.3

loop_
_geom_bond_atom_site_label_1
_geom_bond_atom_site_label_2
_geom_bond_site_symmetry_2
_geom_bond_distance
N1 C3 . 1.3014(18)
N1 C4 . 1.470(2)
N1 C6 . 1.4855(19)
F1 B1 . 1.354(3)
F2 B1 . 1.364(3)
F3 F3 1 0.000(3)
F3 B1 . 1.359(3)
F4 B1 . 1.380(3)
B1 F3 1 1.359(3)
C1 C2 . 1.344(2)
C1 C3 . 1.388(2)
C1 C8 . 1.442(2)
C2 C3 . 1.383(2)
C2 C14 . 1.449(2)
C4 C5 . 1.484(2)
C4 H4A . 0.9700
C4 H4B . 0.9700
C5 H5A . 0.9600
C5 H5B . 0.9600
C5 H5C . 0.9600
C6 C7 . 1.459(2)
C6 H6A . 0.9700
C6 H6B . 0.9700
C7 H7A . 0.9600
C7 H7B . 0.9600
C7 H7C . 0.9600
C8 C13 . 1.379(2)
C8 C9 . 1.391(2)
C9 C10 . 1.376(2)
C9 H9 . 0.9300
C10 C11 . 1.365(2)
C10 H10 . 0.9300
C11 C12 . 1.370(3)
C11 H11 . 0.9300
C12 C13 . 1.383(2)
C12 H12 . 0.9300
C13 H13 . 0.9300
C14 C15 . 1.3870(19)
C14 C19 . 1.388(2)
C15 C16 . 1.363(2)
C15 H15 . 0.9300
C16 C17 . 1.361(3)
C16 H16 . 0.9300
C17 C18 . 1.355(2)
C17 H17 . 0.9300
C18 C19 . 1.385(2)
C18 H18 . 0.9300
C19 H19 . 0.9300

loop_
_geom_hbond_atom_site_label_D
_geom_hbond_atom_site_label_H
_geom_hbond_atom_site_label_A
_geom_hbond_site_symmetry_A
_geom_hbond_distance_DH
_geom_hbond_distance_HA
_geom_hbond_distance_DA
_geom_hbond_angle_DHA
C4 H4B F2 1_545 0.97 2.51 3.373(2) 148
C6 H6B F3 1 0.97 2.45 3.293(2) 145
C12 H12 F1 3_665 0.93 2.54 3.443(2) 165
C15 H15 F4 4_565 0.93 2.52 3.343(2) 148

loop_
_geom_torsion_atom_site_label_1
_geom_torsion_atom_site_label_2
_geom_torsion_atom_site_label_3
_geom_torsion_atom_site_label_4
_geom_torsion_site_symmetry_1
_geom_torsion
F3 F3 B1 F1 1 0.00(5)
F3 F3 B1 F2 1 0.00(3)
F3 F3 B1 F4 1 0.00(2)
C8 C1 C2 C3 . -171.3(3)
C3 C1 C2 C14 . 176.1(3)
C8 C1 C2 C14 . 4.8(4)
C4 N1 C3 C2 . 177.9(2)
C6 N1 C3 C2 . -2.8(4)
C4 N1 C3 C1 . 2.5(4)
C6 N1 C3 C1 . -178.2(3)
C1 C2 C3 N1 . -177.5(3)
C14 C2 C3 N1 . 6.8(5)
C14 C2 C3 C1 . -175.8(3)
C2 C1 C3 N1 . 177.3(3)
C8 C1 C3 N1 . -12.0(5)
C8 C1 C3 C2 . 170.7(3)
C3 N1 C4 C5 . 101.73(18)
C6 N1 C4 C5 . -77.56(19)
C3 N1 C6 C7 . 73.2(2)
C4 N1 C6 C7 . -107.45(18)
C2 C1 C8 C13 . -13.4(3)
C3 C1 C8 C13 . -177.8(2)
C2 C1 C8 C9 . 162.5(2)
C3 C1 C8 C9 . -2.0(3)
C13 C8 C9 C10 . 1.5(2)
C1 C8 C9 C10 . -174.36(14)
C8 C9 C10 C11 . -1.1(3)
C9 C10 C11 C12 . -0.1(3)
C10 C11 C12 C13 . 0.8(3)
C9 C8 C13 C12 . -0.7(2)
C1 C8 C13 C12 . 175.15(14)
C11 C12 C13 C8 . -0.4(3)
C1 C2 C14 C15 . 38.2(3)
C3 C2 C14 C15 . -148.8(2)
C1 C2 C14 C19 . -141.1(2)
C3 C2 C14 C19 . 31.9(3)
C19 C14 C15 C16 . -0.6(2)
C2 C14 C15 C16 . -179.92(15)
C14 C15 C16 C17 . 1.5(3)
C15 C16 C17 C18 . -0.6(3)
C16 C17 C18 C19 . -1.3(3)
C17 C18 C19 C14 . 2.2(3)
C15 C14 C19 C18 . -1.2(2)
C2 C14 C19 C18 . 178.08(15)
